data_4020098
loop_
_publ_author_name
'Shengming Ma'
'Bin Wu'
'Xuefeng Jiang'

_journal_name_full 'Journal of Organic Chemistry'
_journal_page_first 2588
_journal_page_last 2593
_journal_paper_doi 10.1021/jo0480996
_journal_volume 70
_journal_year 2005
_chemical_formula_sum 'C14 H22 Cl N O'
_chemical_formula_weight 255.78
_space_group_IT_number 29
_symmetry_cell_setting orthorhombic
_symmetry_space_group_name_Hall 'P 2c -2ac'
_symmetry_space_group_name_H-M 'P c a 21'
_atom_sites_solution_hydrogens geom
_atom_sites_solution_primary direct
_atom_sites_solution_secondary difmap
_cell_angle_alpha 90.00
_cell_angle_beta 90.00
_cell_angle_gamma 90.00
_cell_formula_units_Z 4
_cell_length_a 28.868(13)
_cell_length_b 7.868(3)
_cell_length_c 6.302(3)
_cell_measurement_reflns_used 2021
_cell_measurement_temperature 293(2)
_cell_measurement_theta_max 42.448
_cell_measurement_theta_min 5.177
_cell_volume 1431.5(11)
_diffrn_ambient_temperature 293(2)
_diffrn_detector_area_resol_mean ?
_diffrn_measurement_device_type 'CCD area detector'
_diffrn_measurement_method 'phi and omega scans'
_diffrn_radiation_monochromator graphite
_diffrn_radiation_source 'fine-focus sealed tube'
_diffrn_radiation_type MoK\a
_diffrn_radiation_wavelength 0.71073
_diffrn_reflns_av_R_equivalents 0.0941
_diffrn_reflns_av_sigmaI/netI 0.0703
_diffrn_reflns_limit_h_max 34
_diffrn_reflns_limit_h_min -34
_diffrn_reflns_limit_k_max 6
_diffrn_reflns_limit_k_min -9
_diffrn_reflns_limit_l_max 7
_diffrn_reflns_limit_l_min -7
_diffrn_reflns_number 7200
_diffrn_reflns_theta_max 25.49
_diffrn_reflns_theta_min 1.41
_diffrn_standards_decay_% ?
_diffrn_standards_interval_count ?
_diffrn_standards_interval_time ?
_diffrn_standards_number ?
_exptl_absorpt_coefficient_mu 0.253
_exptl_absorpt_correction_T_max 1.00000
_exptl_absorpt_correction_T_min 0.52406
_exptl_absorpt_correction_type empirical
_exptl_absorpt_process_details ?
_exptl_crystal_colour colorless
_exptl_crystal_density_diffrn 1.187
_exptl_crystal_density_meas ?
_exptl_crystal_density_method 'not measured'
_exptl_crystal_description ?
_exptl_crystal_F_000 552
_exptl_crystal_size_max 0.512
_exptl_crystal_size_mid 0.373
_exptl_crystal_size_min 0.093
_refine_ls_abs_structure_details 'Flack H D (1983), Acta Cryst. A39, 876-881'
_refine_ls_abs_structure_Flack 0.11(17)
_refine_ls_extinction_coef ?
_refine_ls_extinction_method none
_refine_ls_goodness_of_fit_ref 1.053
_refine_ls_hydrogen_treatment mixed
_refine_ls_matrix_type full
_refine_ls_number_parameters 151
_refine_ls_number_reflns 2513
_refine_ls_number_restraints 6
_refine_ls_restrained_S_all 1.075
_refine_ls_R_factor_all 0.0879
_refine_ls_R_factor_gt 0.0764
_refine_ls_shift/su_max 0.038
_refine_ls_shift/su_mean 0.005
_refine_ls_structure_factor_coef Fsqd
_refine_ls_weighting_details 'calc w=1/[\s^2^(Fo^2^)+(0.1356P)^2^+0.0228P] where P=(Fo^2^+2Fc^2^)/3'
_refine_ls_weighting_scheme calc
_refine_ls_wR_factor_gt 0.2031
_refine_ls_wR_factor_ref 0.2143
_reflns_number_gt 2080
_reflns_number_total 2513
_reflns_threshold_expression >2sigma(I)
_cod_database_code 4020098

loop_
_symmetry_equiv_pos_as_xyz
'x, y, z'
'-x, -y, z+1/2'
'x+1/2, -y, z'
'-x+1/2, y, z+1/2'

loop_
_atom_site_label
_atom_site_type_symbol
_atom_site_fract_x
_atom_site_fract_y
_atom_site_fract_z
_atom_site_U_iso_or_equiv
_atom_site_adp_type
_atom_site_occupancy
_atom_site_symmetry_multiplicity
_atom_site_calc_flag
_atom_site_refinement_flags
_atom_site_disorder_assembly
_atom_site_disorder_group
Cl Cl 0.30199(4) 0.1211(2) 0.2103(3) 0.0945(6) Uani 1 1 d . . .
N1 N 0.45702(11) 0.0793(4) 0.2099(6) 0.0475(8) Uani 1 1 d D . .
H22 H 0.4857 0.0830 0.2471 0.057 Uiso 1 1 calc RD . .
O1 O 0.45035(10) -0.0387(4) -0.1287(5) 0.0542(8) Uani 1 1 d . . .
C1 C 0.43603(14) 0.0246(4) 0.0323(7) 0.0415(8) Uani 1 1 d . . .
C2 C 0.38995(14) 0.0722(4) 0.1209(7) 0.0434(9) Uani 1 1 d . . .
C3 C 0.41398(15) 0.1310(5) 0.3193(6) 0.0454(9) Uani 1 1 d D . .
C4 C 0.41068(14) 0.3157(5) 0.3833(7) 0.0470(9) Uani 1 1 d D . .
C5 C 0.44383(17) 0.3574(6) 0.5629(7) 0.0562(11) Uani 1 1 d . . .
H4 H 0.4376 0.2829 0.6821 0.067 Uiso 1 1 calc R . .
H3 H 0.4754 0.3367 0.5164 0.067 Uiso 1 1 calc R . .
C6 C 0.43944(19) 0.5376(6) 0.6330(7) 0.0589(11) Uani 1 1 d . . .
H5 H 0.4619 0.5601 0.7440 0.071 Uiso 1 1 calc R . .
H6 H 0.4088 0.5558 0.6916 0.071 Uiso 1 1 calc R . .
C7 C 0.4473(2) 0.6607(6) 0.4504(8) 0.0627(13) Uani 1 1 d . . .
H8 H 0.4422 0.7762 0.4989 0.075 Uiso 1 1 calc R . .
H7 H 0.4790 0.6517 0.4013 0.075 Uiso 1 1 calc R . .
C8 C 0.4144(2) 0.6211(6) 0.2695(7) 0.0648(14) Uani 1 1 d . . .
H9 H 0.4215 0.6945 0.1501 0.078 Uiso 1 1 calc R . .
H10 H 0.3829 0.6444 0.3140 0.078 Uiso 1 1 calc R . .
C9 C 0.41813(17) 0.4360(5) 0.1996(7) 0.0537(10) Uani 1 1 d . . .
H12 H 0.3952 0.4134 0.0907 0.064 Uiso 1 1 calc R . .
H11 H 0.4485 0.4161 0.1388 0.064 Uiso 1 1 calc R . .
C10 C 0.34730(15) 0.0552(6) 0.0483(9) 0.0591(11) Uani 1 1 d . . .
C11 C 0.33423(18) -0.0190(9) -0.1565(12) 0.0882(18) Uani 1 1 d D . .
H14 H 0.3611 -0.0217 -0.2491 0.106 Uiso 1 1 calc R . .
H13 H 0.3108 0.0514 -0.2231 0.106 Uiso 1 1 calc R . .
C12 C 0.3151(3) -0.2024(13) -0.1280(14) 0.149(4) Uani 1 1 d D . .
H16 H 0.3377 -0.2685 -0.0493 0.179 Uiso 1 1 calc R . .
H15 H 0.2871 -0.1970 -0.0433 0.179 Uiso 1 1 calc R . .
C13 C 0.3047(3) -0.2913(13) -0.3260(18) 0.142(3) Uiso 1 1 d D . .
H18 H 0.3310 -0.2871 -0.4217 0.171 Uiso 1 1 calc R . .
H17 H 0.2781 -0.2405 -0.3957 0.171 Uiso 1 1 calc R . .
C14 C 0.2942(4) -0.4755(16) -0.260(2) 0.166(5) Uiso 1 1 d . . .
H21 H 0.3227 -0.5335 -0.2295 0.249 Uiso 1 1 calc R . .
H20 H 0.2785 -0.5326 -0.3743 0.249 Uiso 1 1 calc R . .
H19 H 0.2748 -0.4755 -0.1366 0.249 Uiso 1 1 calc R . .
H1 H 0.407(4) 0.063(13) 0.442(12) 0.199 Uiso 1 1 d D . .
H2 H 0.3785(14) 0.334(13) 0.421(19) 0.199 Uiso 1 1 d D . .

loop_
_atom_site_aniso_label
_atom_site_aniso_U_11
_atom_site_aniso_U_22
_atom_site_aniso_U_33
_atom_site_aniso_U_23
_atom_site_aniso_U_13
_atom_site_aniso_U_12
Cl 0.0444(6) 0.1193(12) 0.1197(13) -0.0237(10) 0.0230(8) 0.0001(6)
N1 0.0393(17) 0.0442(16) 0.059(2) -0.0007(17) -0.0053(17) 0.0065(12)
O1 0.0502(17) 0.0572(16) 0.0553(19) -0.0086(15) 0.0116(15) 0.0013(12)
C1 0.0431(19) 0.0355(17) 0.046(2) 0.0089(17) 0.0064(18) 0.0021(16)
C2 0.042(2) 0.0356(17) 0.052(2) 0.0042(16) 0.0091(18) -0.0011(14)
C3 0.048(2) 0.043(2) 0.045(2) 0.0068(16) 0.0066(17) 0.0045(16)
C4 0.053(2) 0.042(2) 0.046(2) 0.0052(17) 0.0020(19) 0.0065(16)
C5 0.066(3) 0.057(2) 0.046(2) 0.0073(19) -0.003(2) 0.003(2)
C6 0.075(3) 0.058(2) 0.043(2) 0.0013(19) 0.001(2) 0.005(2)
C7 0.090(4) 0.044(2) 0.054(2) -0.001(2) -0.004(2) -0.002(2)
C8 0.099(4) 0.040(2) 0.056(3) 0.0125(19) -0.012(2) 0.010(2)
C9 0.076(3) 0.042(2) 0.043(2) 0.0048(19) -0.006(2) 0.0052(17)
C10 0.042(2) 0.061(2) 0.074(3) -0.003(2) 0.007(2) -0.0035(19)
C11 0.043(3) 0.129(5) 0.093(4) -0.025(4) -0.005(3) -0.004(3)
C12 0.088(4) 0.220(10) 0.138(7) -0.101(8) 0.037(5) -0.084(6)
